data_1530902
loop_
_publ_author_name
'Troyanov, S.I.'
'Tsyrelnikov, V.I.'

_publ_section_title
;
 Synthesis and investigation of structure of zirconium dichloride
;
_journal_name_full 'Vestnik Moskovskogo Universiteta, Khimiya'
_journal_page_first 67
_journal_page_last 71
_journal_volume 14
_journal_year 1973
_chemical_formula_sum 'Cl2 Zr'
_chemical_name_systematic 'Zr Cl2'
_space_group_IT_number 160
_symmetry_space_group_name_Hall 'R 3 -2"'
_symmetry_space_group_name_H-M 'R 3 m :H'
_cell_angle_alpha 90
_cell_angle_beta 90
_cell_angle_gamma 120
_cell_formula_units_Z 3
_cell_length_a 3.382
_cell_length_b 3.382
_cell_length_c 19.38
_cell_volume 191.969
_citation_journal_id_ASTM VMUKA5
_cod_data_source_file Troyanov_VMUKA5_1973_959.cif
_cod_data_source_block Cl2Zr1
_cod_original_cell_volume 191.9692
_cod_original_formula_sum 'Cl2 Zr1'
_cod_database_code 1530902

loop_
_symmetry_equiv_pos_as_xyz
x,y,z
-y,x-y,z
-x+y,-x,z
-y,-x,z
x,x-y,z
-x+y,y,z
x+2/3,y+1/3,z+1/3
-y+2/3,x-y+1/3,z+1/3
-x+y+2/3,-x+1/3,z+1/3
-y+2/3,-x+1/3,z+1/3
x+2/3,x-y+1/3,z+1/3
-x+y+2/3,y+1/3,z+1/3
x+1/3,y+2/3,z+2/3
-y+1/3,x-y+2/3,z+2/3
-x+y+1/3,-x+2/3,z+2/3
-y+1/3,-x+2/3,z+2/3
x+1/3,x-y+2/3,z+2/3
-x+y+1/3,y+2/3,z+2/3

loop_
_atom_site_label
_atom_site_type_symbol
_atom_site_fract_x
_atom_site_fract_y
_atom_site_fract_z
_atom_site_occupancy
_atom_site_U_iso_or_equiv
Cl2 Cl-1 0 0 0.421 1 0.0
Zr1 Zr+2 0 0 0 1 0.0
Cl1 Cl-1 0 0 0.246 1 0.0
